data_2204248
loop_
_publ_author_name
'Ma, Guo-Chun'
'Liu, Hui-Min'
'Zhang, Wen-Qin'

_publ_section_title
;
 5-Ethoxy-5-(1-hydroxyethyl)-1-methylpyrrolidin-2-one
;
_journal_issue 9
_journal_name_full 'Acta Crystallographica Section E'
_journal_page_first o1541
_journal_page_last o1542
_journal_paper_doi 10.1107/S1600536804019026
_journal_volume 60
_journal_year 2004
_chemical_formula_iupac 'C9 H17 N O3'
_chemical_formula_moiety 'C9 H17 N O3'
_chemical_formula_sum 'C9 H17 N O3'
_chemical_formula_weight 187.24
_chemical_melting_point 394.0(10)
_chemical_name_systematic
;
5-Ethoxy-5-(1-hydroxyethyl)-1-methylpyrrolidin-2-one
;
_space_group_IT_number 14
_symmetry_cell_setting monoclinic
_symmetry_space_group_name_Hall '-P 2ybc'
_symmetry_space_group_name_H-M 'P 1 21/c 1'
_atom_sites_solution_hydrogens geom
_atom_sites_solution_primary direct
_atom_sites_solution_secondary difmap
_cell_angle_alpha 90.00
_cell_angle_beta 93.267(5)
_cell_angle_gamma 90.00
_cell_formula_units_Z 4
_cell_length_a 7.188(2)
_cell_length_b 17.363(5)
_cell_length_c 8.297(2)
_cell_measurement_reflns_used 848
_cell_measurement_temperature 293(2)
_cell_measurement_theta_max 24.81
_cell_measurement_theta_min 2.35
_cell_volume 1033.8(5)
_computing_cell_refinement SMART
_computing_data_collection 'SMART (Bruker, 1997)'
_computing_data_reduction 'SAINT (Bruker, 1997)'
_computing_molecular_graphics 'SHELXTL (Bruker, 1997)'
_computing_publication_material SHELXTL
_computing_structure_refinement 'SHELXL97 (Sheldrick, 1997)'
_computing_structure_solution 'SHELXS97 (Sheldrick, 1997)'
_diffrn_ambient_temperature 293(2)
_diffrn_measured_fraction_theta_full 0.996
_diffrn_measured_fraction_theta_max 0.996
_diffrn_measurement_device_type 'Bruker SMART CCD area-detector'
_diffrn_measurement_method '\f and \w'
_diffrn_radiation_monochromator graphite
_diffrn_radiation_source 'fine-focus sealed tube'
_diffrn_radiation_type 'Mo K\a'
_diffrn_radiation_wavelength 0.71073
_diffrn_reflns_av_R_equivalents 0.0314
_diffrn_reflns_av_sigmaI/netI 0.0377
_diffrn_reflns_limit_h_max 8
_diffrn_reflns_limit_h_min -9
_diffrn_reflns_limit_k_max 18
_diffrn_reflns_limit_k_min -21
_diffrn_reflns_limit_l_max 8
_diffrn_reflns_limit_l_min -10
_diffrn_reflns_number 5897
_diffrn_reflns_theta_full 26.47
_diffrn_reflns_theta_max 26.47
_diffrn_reflns_theta_min 2.35
_diffrn_standards_decay_% 0
_diffrn_standards_interval_count 0
_diffrn_standards_interval_time 0
_diffrn_standards_number 0
_exptl_absorpt_coefficient_mu 0.089
_exptl_absorpt_correction_T_max 0.991
_exptl_absorpt_correction_T_min 0.971
_exptl_absorpt_correction_type multi-scan
_exptl_absorpt_process_details '(SADABS; Sheldrick, 1996)'
_exptl_crystal_colour colourless
_exptl_crystal_density_diffrn 1.203
_exptl_crystal_density_meas ?
_exptl_crystal_density_method .
_exptl_crystal_description block
_exptl_crystal_F_000 408
_exptl_crystal_size_max 0.20
_exptl_crystal_size_mid 0.14
_exptl_crystal_size_min 0.10
_refine_diff_density_max 0.149
_refine_diff_density_min -0.122
_refine_ls_extinction_coef 0.011(3)
_refine_ls_extinction_method 'SHELXL97 (Sheldrick, 1997)'
_refine_ls_goodness_of_fit_ref 1.021
_refine_ls_hydrogen_treatment mixed
_refine_ls_matrix_type full
_refine_ls_number_parameters 126
_refine_ls_number_reflns 2122
_refine_ls_number_restraints 0
_refine_ls_restrained_S_all 1.021
_refine_ls_R_factor_all 0.0932
_refine_ls_R_factor_gt 0.0539
_refine_ls_shift/su_max 0.000
_refine_ls_shift/su_mean 0.000
_refine_ls_structure_factor_coef Fsqd
_refine_ls_weighting_details 'calc w = 1/[\s^2^(Fo^2^)+(0.0493P)^2^+0.2892P] where P=(Fo^2^+2Fc^2^)/3'
_refine_ls_weighting_scheme calc
_refine_ls_wR_factor_gt 0.1145
_refine_ls_wR_factor_ref 0.1300
_reflns_number_gt 1362
_reflns_number_total 2122
_reflns_threshold_expression I>2\s(I)
_cod_data_source_file ww6258.cif
_cod_data_source_block I
_cod_depositor_comments
;
The following automatic conversions were performed:
'_symmetry_cell_setting' value 'Monoclinic' changed to 'monoclinic'
according to '/home/saulius/struct/CIF-dictionaries/cif_core.dic'
dictionary named 'cif_core.dic' version 2.4.1 from 2010-06-29.

Automatic conversion script
Id: cif_fix_enum 1527 2010-12-29 10:47:43Z saulius 

The following automatic conversions were performed:

'_symmetry_cell_setting' value 'Monoclinic' changed to 'monoclinic'
according to /home/saulius/struct/CIF-dictionaries/cif_core.dic
dictionary named 'cif_core.dic' version 2.4.1 from 2010-06-29.

Automatic conversion script
Id: cif_fix_values 1715 2011-07-08 13:25:40Z adriana 
;
_cod_original_sg_symbol_H-M 'P 21/c'
_cod_database_code 2204248
_cod_database_fobs_code 2204248

loop_
_symmetry_equiv_pos_as_xyz
'x, y, z'
'-x, y+1/2, -z+1/2'
'-x, -y, -z'
'x, -y-1/2, z-1/2'

loop_
_atom_site_label
_atom_site_fract_x
_atom_site_fract_y
_atom_site_fract_z
_atom_site_U_iso_or_equiv
_atom_site_adp_type
_atom_site_calc_flag
_atom_site_refinement_flags
_atom_site_occupancy
_atom_site_type_symbol
N1 0.2056(2) 0.57381(9) 0.60819(19) 0.0498(5) Uani d . 1 N
O1 0.2865(2) 0.46519(10) 0.4763(2) 0.0739(5) Uani d . 1 O
O2 0.29844(19) 0.67954(7) 0.77324(17) 0.0524(4) Uani d . 1 O
O3 -0.0972(2) 0.55630(10) 0.8151(2) 0.0749(5) Uani d . 1 O
H3 -0.152(5) 0.5484(19) 0.715(4) 0.130(13) Uiso d . 1 H
C1 0.2812(3) 0.50390(13) 0.5994(3) 0.0531(5) Uani d . 1 C
C2 0.3587(4) 0.48100(13) 0.7625(3) 0.0663(6) Uani d . 1 C
H2A 0.4930 0.4753 0.7629 0.080 Uiso calc R 1 H
H2B 0.3052 0.4325 0.7951 0.080 Uiso calc R 1 H
C3 0.3078(3) 0.54442(12) 0.8739(3) 0.0582(6) Uani d . 1 C
H3A 0.4188 0.5653 0.9298 0.070 Uiso calc R 1 H
H3B 0.2257 0.5251 0.9535 0.070 Uiso calc R 1 H
C4 0.2092(3) 0.60679(11) 0.7703(2) 0.0461(5) Uani d . 1 C
C5 0.0125(3) 0.62414(13) 0.8213(3) 0.0568(6) Uani d . 1 C
H5 -0.0452 0.6623 0.7472 0.068 Uiso calc R 1 H
C6 0.0112(4) 0.65467(16) 0.9921(3) 0.0816(8) Uani d . 1 C
H6A -0.1119 0.6721 1.0129 0.122 Uiso calc R 1 H
H6B 0.0971 0.6969 1.0050 0.122 Uiso calc R 1 H
H6C 0.0476 0.6144 1.0668 0.122 Uiso calc R 1 H
C7 0.4881(3) 0.68104(13) 0.7303(3) 0.0655(6) Uani d . 1 C
H7A 0.4998 0.6557 0.6271 0.079 Uiso calc R 1 H
H7B 0.5664 0.6542 0.8111 0.079 Uiso calc R 1 H
C8 0.5469(4) 0.76259(15) 0.7201(4) 0.0861(9) Uani d . 1 C
H8A 0.4659 0.7891 0.6426 0.129 Uiso calc R 1 H
H8B 0.6726 0.7650 0.6872 0.129 Uiso calc R 1 H
H8C 0.5401 0.7865 0.8239 0.129 Uiso calc R 1 H
C9 0.1338(4) 0.61587(15) 0.4667(3) 0.0708(7) Uani d . 1 C
H9A 0.1657 0.5890 0.3710 0.106 Uiso calc R 1 H
H9B 0.1874 0.6665 0.4671 0.106 Uiso calc R 1 H
H9C 0.0007 0.6199 0.4684 0.106 Uiso calc R 1 H

loop_
_atom_site_aniso_label
_atom_site_aniso_U_11
_atom_site_aniso_U_22
_atom_site_aniso_U_33
_atom_site_aniso_U_12
_atom_site_aniso_U_13
_atom_site_aniso_U_23
N1 0.0568(11) 0.0475(10) 0.0453(10) -0.0024(8) 0.0038(7) 0.0021(8)
O1 0.0671(11) 0.0794(12) 0.0759(11) -0.0046(8) 0.0091(8) -0.0334(9)
O2 0.0479(8) 0.0432(8) 0.0675(9) -0.0040(6) 0.0153(6) -0.0037(6)
O3 0.0698(11) 0.0886(13) 0.0669(12) -0.0333(9) 0.0085(9) 0.0059(9)
C1 0.0457(12) 0.0515(13) 0.0629(14) -0.0087(10) 0.0114(9) -0.0104(11)
C2 0.0701(15) 0.0581(14) 0.0708(16) 0.0127(12) 0.0059(12) 0.0048(12)
C3 0.0659(15) 0.0550(13) 0.0536(13) -0.0019(11) 0.0031(10) 0.0085(10)
C4 0.0506(12) 0.0434(11) 0.0445(11) -0.0043(9) 0.0053(9) 0.0004(9)
C5 0.0492(13) 0.0617(14) 0.0606(13) -0.0039(10) 0.0117(10) 0.0037(11)
C6 0.0679(16) 0.097(2) 0.0825(18) -0.0064(14) 0.0308(13) -0.0241(15)
C7 0.0530(13) 0.0651(15) 0.0800(16) -0.0083(11) 0.0173(11) -0.0069(12)
C8 0.0774(19) 0.0721(17) 0.112(2) -0.0235(14) 0.0285(16) -0.0015(15)
C9 0.0792(17) 0.0802(17) 0.0525(13) -0.0055(13) -0.0011(11) 0.0135(12)

loop_
_atom_type_symbol
_atom_type_description
_atom_type_scat_dispersion_real
_atom_type_scat_dispersion_imag
_atom_type_scat_source
C C 0.0033 0.0016 'International Tables Vol C Tables 4.2.6.8 and 6.1.1.4'
H H 0.0000 0.0000 'International Tables Vol C Tables 4.2.6.8 and 6.1.1.4'
N N 0.0061 0.0033 'International Tables Vol C Tables 4.2.6.8 and 6.1.1.4'
O O 0.0106 0.0060 'International Tables Vol C Tables 4.2.6.8 and 6.1.1.4'

loop_
_geom_angle_atom_site_label_1
_geom_angle_atom_site_label_2
_geom_angle_atom_site_label_3
_geom_angle
_geom_angle_publ_flag
C1 N1 C9 122.73(18) ?
C1 N1 C4 114.92(16) yes
C9 N1 C4 122.28(18) ?
C4 O2 C7 116.73(15) yes
C5 O3 H3 112(2) ?
O1 C1 N1 125.3(2) yes
O1 C1 C2 125.7(2) ?
N1 C1 C2 109.03(18) yes
C1 C2 C3 105.82(18) ?
C1 C2 H2A 110.6 ?
C3 C2 H2A 110.6 ?
C1 C2 H2B 110.6 ?
C3 C2 H2B 110.6 ?
H2A C2 H2B 108.7 ?
C2 C3 C4 107.20(18) ?
C2 C3 H3A 110.3 ?
C4 C3 H3A 110.3 ?
C2 C3 H3B 110.3 ?
C4 C3 H3B 110.3 ?
H3A C3 H3B 108.5 ?
O2 C4 N1 110.49(15) yes
O2 C4 C5 104.17(16) yes
N1 C4 C5 111.34(16) ?
O2 C4 C3 115.23(17) ?
N1 C4 C3 102.88(16) ?
C5 C4 C3 112.94(17) ?
O3 C5 C6 106.96(18) ?
O3 C5 C4 110.36(17) ?
C6 C5 C4 112.54(18) ?
O3 C5 H5 109.0 ?
C6 C5 H5 109.0 ?
C4 C5 H5 109.0 ?
C5 C6 H6A 109.5 ?
C5 C6 H6B 109.5 ?
H6A C6 H6B 109.5 ?
C5 C6 H6C 109.5 ?
H6A C6 H6C 109.5 ?
H6B C6 H6C 109.5 ?
O2 C7 C8 108.10(19) ?
O2 C7 H7A 110.1 ?
C8 C7 H7A 110.1 ?
O2 C7 H7B 110.1 ?
C8 C7 H7B 110.1 ?
H7A C7 H7B 108.4 ?
C7 C8 H8A 109.5 ?
C7 C8 H8B 109.5 ?
H8A C8 H8B 109.5 ?
C7 C8 H8C 109.5 ?
H8A C8 H8C 109.5 ?
H8B C8 H8C 109.5 ?
N1 C9 H9A 109.5 ?
N1 C9 H9B 109.5 ?
H9A C9 H9B 109.5 ?
N1 C9 H9C 109.5 ?
H9A C9 H9C 109.5 ?
H9B C9 H9C 109.5 ?

loop_
_geom_bond_atom_site_label_1
_geom_bond_atom_site_label_2
_geom_bond_distance
_geom_bond_publ_flag
N1 C1 1.333(3) yes
N1 C9 1.452(3) ?
N1 C4 1.461(2) yes
O1 C1 1.225(2) yes
O2 C4 1.416(2) yes
O2 C7 1.429(3) ?
O3 C5 1.417(3) yes
O3 H3 0.91(4) ?
C1 C2 1.488(3) ?
C2 C3 1.496(3) ?
C2 H2A 0.9700 ?
C2 H2B 0.9700 ?
C3 C4 1.531(3) ?
C3 H3A 0.9700 ?
C3 H3B 0.9700 ?
C4 C5 1.529(3) ?
C5 C6 1.514(3) ?
C5 H5 0.9800 ?
C6 H6A 0.9600 ?
C6 H6B 0.9600 ?
C6 H6C 0.9600 ?
C7 C8 1.481(3) ?
C7 H7A 0.9700 ?
C7 H7B 0.9700 ?
C8 H8A 0.9600 ?
C8 H8B 0.9600 ?
C8 H8C 0.9600 ?
C9 H9A 0.9600 ?
C9 H9B 0.9600 ?
C9 H9C 0.9600 ?

loop_
_geom_hbond_atom_site_label_D
_geom_hbond_atom_site_label_H
_geom_hbond_atom_site_label_A
_geom_hbond_site_symmetry_A
_geom_hbond_distance_DH
_geom_hbond_distance_HA
_geom_hbond_distance_DA
_geom_hbond_angle_DHA
_geom_hbond_publ_flag
O3 H3 O1 3_566 0.91(4) 1.83(4) 2.732(3) 174(3) yes

loop_
_geom_torsion_atom_site_label_1
_geom_torsion_atom_site_label_2
_geom_torsion_atom_site_label_3
_geom_torsion_atom_site_label_4
_geom_torsion
_geom_torsion_publ_flag
C9 N1 C1 O1 -5.7(3) ?
C4 N1 C1 O1 177.35(19) yes
C9 N1 C1 C2 173.87(19) ?
C4 N1 C1 C2 -3.0(2) yes
O1 C1 C2 C3 -176.5(2) ?
N1 C1 C2 C3 3.9(2) ?
C1 C2 C3 C4 -3.3(2) ?
C7 O2 C4 N1 -60.5(2) ?
C7 O2 C4 C5 179.87(17) yes
C7 O2 C4 C3 55.6(2) ?
C1 N1 C4 O2 124.37(18) ?
C9 N1 C4 O2 -52.6(2) ?
C1 N1 C4 C5 -120.38(19) ?
C9 N1 C4 C5 62.7(2) ?
C1 N1 C4 C3 0.9(2) ?
C9 N1 C4 C3 -176.07(18) ?
C2 C3 C4 O2 -118.65(19) ?
C2 C3 C4 N1 1.6(2) ?
C2 C3 C4 C5 121.8(2) ?
O2 C4 C5 O3 176.80(16) yes
N1 C4 C5 O3 57.7(2) ?
C3 C4 C5 O3 -57.4(2) ?
O2 C4 C5 C6 -63.8(2) ?
N1 C4 C5 C6 177.12(18) ?
C3 C4 C5 C6 62.0(2) ?
C4 O2 C7 C8 172.68(19) ?

loop_
_cod_related_entry_id
_cod_related_entry_database
_cod_related_entry_code
1 ChemSpider 21130481
